data_4029539
loop_
_publ_author_name
'Han, Yongbin'
'Tuccio, Beatrice'
'Lauricella, Robert'
'Rockenbauer, Antal'
'Zweier, Jay L.'
'Villamena, Frederick A.'

_publ_section_title
;
 Synthesis and spin-trapping properties of a new spirolactonyl nitrone.
;
_journal_issue 7
_journal_name_full 'The Journal of organic chemistry'
_journal_page_first 2533
_journal_page_last 2541
_journal_paper_doi 10.1021/jo702434u
_journal_volume 73
_journal_year 2008
_chemical_compound_source 'synthesis as described'
_chemical_formula_moiety 'C7 H9 N1 O3'
_chemical_formula_sum 'C7 H9 N O3'
_chemical_formula_weight 155.15
_chemical_name_common 'Villamena 1595'
_chemical_name_systematic
;
 ?
;
_space_group_IT_number 14
_symmetry_cell_setting monoclinic
_symmetry_Int_Tables_number 14
_symmetry_space_group_name_Hall '-P 2ybc'
_symmetry_space_group_name_H-M 'P 1 21/c 1'
_atom_sites_solution_hydrogens geom
_atom_sites_solution_primary direct
_atom_sites_solution_secondary difmap
_audit_conform_dict_location ftp://ftp.iucr.org/pub/cif_core.dic
_audit_conform_dict_name cif_core.dic
_audit_conform_dict_version 2.3
_audit_creation_date 2007-10-29T11:05:59-00:00
_audit_creation_method 'WinGX routine CIF_UPDATE'
_cell_angle_alpha 90
_cell_angle_beta 111.512(2)
_cell_angle_gamma 90
_cell_formula_units_Z 4
_cell_length_a 11.1924(5)
_cell_length_b 5.6653(2)
_cell_length_c 11.9300(6)
_cell_measurement_reflns_used 1374
_cell_measurement_temperature 293(2)
_cell_measurement_theta_max 25.028
_cell_measurement_theta_min 2.037
_cell_measurement_wavelength 0.71073
_cell_volume 703.77(5)
_computing_cell_refinement 'HKL Scalepack (Otwinowski & Minor 1997)'
_computing_data_collection 'Collect (Nonius BV, 1997-2000)'
_computing_data_reduction 'HKL Denzo and Scalepack (Otwinowski & Minor 1997)'
_computing_molecular_graphics 'Ortep-3 for Windows (Farrugia, 1997)'
_computing_publication_material 'WinGX publication routines (Farrugia, 1999)'
_computing_structure_refinement 'SHELXL-97 (Sheldrick, 1997)'
_computing_structure_solution 'SHELXS-97 (Sheldrick, 1997)'
_diffrn_ambient_temperature 293(2)
_diffrn_detector 'CCD plate'
_diffrn_detector_area_resol_mean 9
_diffrn_measured_fraction_theta_full 0.998
_diffrn_measured_fraction_theta_max 0.998
_diffrn_measurement_device '95mm CCD camera on \k-goniostat'
_diffrn_measurement_device_type 'Nonius KappaCCD'
_diffrn_measurement_method 'phi and omega scans'
_diffrn_orient_matrix_type 'by Nonius Collect from scalepack cell'
_diffrn_orient_matrix_UB_11 -0.596781E-1
_diffrn_orient_matrix_UB_12 0.894791E-1
_diffrn_orient_matrix_UB_13 0.295439E-1
_diffrn_orient_matrix_UB_21 0.411151E-1
_diffrn_orient_matrix_UB_22 0.151497
_diffrn_orient_matrix_UB_23 -0.95747E-2
_diffrn_orient_matrix_UB_31 -0.630158E-1
_diffrn_orient_matrix_UB_32 0.141057E-1
_diffrn_orient_matrix_UB_33 -0.845766E-1
_diffrn_radiation_monochromator graphite
_diffrn_radiation_probe x-ray
_diffrn_radiation_type MoK\a
_diffrn_radiation_wavelength 0.71073
_diffrn_reflns_av_R_equivalents 0.047
_diffrn_reflns_limit_h_max 13
_diffrn_reflns_limit_h_min -13
_diffrn_reflns_limit_k_max 6
_diffrn_reflns_limit_k_min -6
_diffrn_reflns_limit_l_max 14
_diffrn_reflns_limit_l_min -14
_diffrn_reflns_number 10723
_diffrn_reflns_theta_full 24.98
_diffrn_reflns_theta_max 24.98
_diffrn_reflns_theta_min 3.47
_diffrn_source 'Enraf Nonius FR590'
_exptl_absorpt_coefficient_mu 0.116
_exptl_absorpt_correction_type none
_exptl_crystal_colour colorless
_exptl_crystal_density_diffrn 1.464
_exptl_crystal_density_method 'not measured'
_exptl_crystal_description 'rectangular plate'
_exptl_crystal_F_000 328
_exptl_crystal_size_max 0.35
_exptl_crystal_size_mid 0.27
_exptl_crystal_size_min 0.02
_refine_diff_density_max 0.115
_refine_diff_density_min -0.159
_refine_diff_density_rms 0.034
_refine_ls_extinction_method none
_refine_ls_goodness_of_fit_ref 1.018
_refine_ls_hydrogen_treatment refall
_refine_ls_matrix_type full
_refine_ls_number_parameters 136
_refine_ls_number_reflns 1235
_refine_ls_number_restraints 0
_refine_ls_restrained_S_all 1.018
_refine_ls_R_factor_all 0.0675
_refine_ls_R_factor_gt 0.0369
_refine_ls_shift/su_max 0
_refine_ls_shift/su_mean 0
_refine_ls_structure_factor_coef Fsqd
_refine_ls_weighting_details 'w=1/[\s^2^(Fo^2^)+(0.0506P)^2^+0.0698P] where P=(Fo^2^+2Fc^2^)/3'
_refine_ls_weighting_scheme calc
_refine_ls_wR_factor_gt 0.0838
_refine_ls_wR_factor_ref 0.0946
_reflns_number_gt 852
_reflns_number_total 1235
_reflns_threshold_expression >2sigma(I)
_cod_data_source_file jo702434u-file001.cif
_cod_data_source_block Villamena1595
_cod_original_sg_symbol_H-M P21/c
_cod_database_code 4029539

loop_
_symmetry_equiv_pos_as_xyz
'x, y, z'
'-x, y+1/2, -z+1/2'
'-x, -y, -z'
'x, -y-1/2, z-1/2'

loop_
_atom_site_label
_atom_site_type_symbol
_atom_site_fract_x
_atom_site_fract_y
_atom_site_fract_z
_atom_site_U_iso_or_equiv
_atom_site_adp_type
_atom_site_occupancy
_atom_site_symmetry_multiplicity
_atom_site_calc_flag
C1 C 0.24264(15) 0.6018(3) 0.82332(13) 0.0341(4) Uani 1 1 d
C2 C 0.2065(2) 0.4727(4) 0.91966(17) 0.0486(5) Uani 1 1 d
H2A H 0.185(2) 0.314(4) 0.8968(18) 0.068(6) Uiso 1 1 d
H2B H 0.132(2) 0.558(4) 0.9286(19) 0.072(7) Uiso 1 1 d
C3 C 0.32429(19) 0.5010(4) 1.03615(17) 0.0443(5) Uani 1 1 d
H3A H 0.376(2) 0.359(4) 1.0511(17) 0.065(6) Uiso 1 1 d
H3B H 0.2990(19) 0.531(3) 1.1049(19) 0.057(6) Uiso 1 1 d
C4 C 0.39412(17) 0.7002(3) 1.00977(16) 0.0402(5) Uani 1 1 d
H4 H 0.4665(16) 0.781(3) 1.0652(15) 0.036(4) Uiso 1 1 d
C5 C 0.13656(16) 0.7638(3) 0.74451(15) 0.0382(4) Uani 1 1 d
C6 C 0.1543(2) 0.4671(4) 0.62153(19) 0.0516(6) Uani 1 1 d
H6A H 0.0934(19) 0.338(4) 0.6213(17) 0.059(6) Uiso 1 1 d
H6B H 0.1675(19) 0.470(3) 0.5439(19) 0.065(6) Uiso 1 1 d
C7 C 0.2760(2) 0.4543(4) 0.73293(17) 0.0433(5) Uani 1 1 d
H7A H 0.3467(19) 0.529(3) 0.7185(15) 0.040(5) Uiso 1 1 d
H7B H 0.2976(17) 0.294(3) 0.7583(15) 0.048(5) Uiso 1 1 d
N N 0.35283(13) 0.7529(2) 0.89725(12) 0.0360(4) Uani 1 1 d
O1 O 0.39662(13) 0.9073(2) 0.84180(11) 0.0539(4) Uani 1 1 d
O2 O 0.09458(12) 0.9351(2) 0.77603(13) 0.0590(4) Uani 1 1 d
O3 O 0.09463(11) 0.6905(2) 0.63034(10) 0.0474(4) Uani 1 1 d

loop_
_atom_site_aniso_label
_atom_site_aniso_U_11
_atom_site_aniso_U_22
_atom_site_aniso_U_33
_atom_site_aniso_U_23
_atom_site_aniso_U_13
_atom_site_aniso_U_12
C1 0.0366(9) 0.0281(9) 0.0316(9) -0.0021(8) 0.0054(7) -0.0056(8)
C2 0.0560(14) 0.0464(13) 0.0390(11) 0.0028(9) 0.0123(10) -0.0135(10)
C3 0.0484(12) 0.0493(12) 0.0339(11) 0.0045(9) 0.0138(10) 0.0002(10)
C4 0.0387(11) 0.0424(10) 0.0324(11) -0.0039(8) 0.0047(9) -0.0037(9)
C5 0.0369(10) 0.0326(10) 0.0409(11) -0.0013(9) 0.0093(9) -0.0050(8)
C6 0.0604(14) 0.0501(13) 0.0382(12) -0.0108(9) 0.0108(10) 0.0007(11)
C7 0.0504(12) 0.0344(11) 0.0412(11) -0.0036(9) 0.0120(10) 0.0022(9)
N 0.0407(9) 0.0287(8) 0.0331(8) 0.0006(6) 0.0072(7) -0.0048(6)
O1 0.0604(9) 0.0473(8) 0.0462(8) 0.0084(6) 0.0103(6) -0.0224(7)
O2 0.0554(9) 0.0435(8) 0.0692(10) -0.0107(7) 0.0125(7) 0.0084(7)
O3 0.0469(8) 0.0509(8) 0.0344(7) 0.0014(6) 0.0030(6) 0.0031(6)

loop_
_atom_type_symbol
_atom_type_description
_atom_type_scat_dispersion_real
_atom_type_scat_dispersion_imag
_atom_type_scat_source
C C 0.0033 0.0016 'International Tables Vol C Tables 4.2.6.8 and 6.1.1.4'
H H 0 0 'International Tables Vol C Tables 4.2.6.8 and 6.1.1.4'
N N 0.0061 0.0033 'International Tables Vol C Tables 4.2.6.8 and 6.1.1.4'
O O 0.0106 0.006 'International Tables Vol C Tables 4.2.6.8 and 6.1.1.4'

loop_
_geom_angle_atom_site_label_1
_geom_angle_atom_site_label_2
_geom_angle_atom_site_label_3
_geom_angle
N C1 C7 111.72(15)
N C1 C5 107.87(13)
C7 C1 C5 103.47(13)
N C1 C2 102.58(13)
C7 C1 C2 118.14(16)
C5 C1 C2 112.91(15)
C3 C2 C1 104.69(16)
C3 C2 H2A 113.9(12)
C1 C2 H2A 110.2(12)
C3 C2 H2B 109.0(12)
C1 C2 H2B 107.9(12)
H2A C2 H2B 110.8(18)
C4 C3 C2 103.52(15)
C4 C3 H3A 110.4(12)
C2 C3 H3A 109.7(12)
C4 C3 H3B 112.9(12)
C2 C3 H3B 111.2(12)
H3A C3 H3B 109.0(17)
N C4 C3 112.71(16)
N C4 H4 120.0(10)
C3 C4 H4 127.1(10)
O2 C5 O3 122.79(16)
O2 C5 C1 126.99(16)
O3 C5 C1 110.22(15)
O3 C6 C7 105.49(14)
O3 C6 H6A 107.8(11)
C7 C6 H6A 111.1(11)
O3 C6 H6B 106.5(12)
C7 C6 H6B 115.3(12)
H6A C6 H6B 110.2(16)
C1 C7 C6 102.75(15)
C1 C7 H7A 108.5(10)
C6 C7 H7A 110.7(11)
C1 C7 H7B 113.3(11)
C6 C7 H7B 111.3(11)
H7A C7 H7B 110.1(16)
C4 N O1 129.17(15)
C4 N C1 112.73(14)
O1 N C1 118.02(12)
C5 O3 C6 110.25(14)

loop_
_geom_bond_atom_site_label_1
_geom_bond_atom_site_label_2
_geom_bond_distance
C1 N 1.495(2)
C1 C7 1.515(2)
C1 C5 1.522(2)
C1 C2 1.536(2)
C2 C3 1.533(3)
C2 H2A 0.94(2)
C2 H2B 1.00(2)
C3 C4 1.471(3)
C3 H3A 0.97(2)
C3 H3B 0.97(2)
C4 N 1.284(2)
C4 H4 0.955(17)
C5 O2 1.197(2)
C5 O3 1.334(2)
C6 O3 1.453(2)
C6 C7 1.516(3)
C6 H6A 1.00(2)
C6 H6B 0.99(2)
C7 H7A 0.97(2)
C7 H7B 0.957(19)
N O1 1.2965(17)

loop_
_geom_torsion_atom_site_label_1
_geom_torsion_atom_site_label_2
_geom_torsion_atom_site_label_3
_geom_torsion_atom_site_label_4
_geom_torsion
N C1 C2 C3 -17.8(2)
C7 C1 C2 C3 105.52(19)
C5 C1 C2 C3 -133.63(17)
C1 C2 C3 C4 18.7(2)
C2 C3 C4 N -13.1(2)
N C1 C5 O2 -48.8(2)
C7 C1 C5 O2 -167.33(19)
C2 C1 C5 O2 63.8(2)
N C1 C5 O3 130.50(14)
C7 C1 C5 O3 12.00(19)
C2 C1 C5 O3 -116.88(16)
N C1 C7 C6 -139.59(16)
C5 C1 C7 C6 -23.8(2)
C2 C1 C7 C6 101.80(19)
O3 C6 C7 C1 27.9(2)
C3 C4 N O1 -175.40(16)
C3 C4 N C1 1.4(2)
C7 C1 N C4 -116.68(17)
C5 C1 N C4 130.25(15)
C2 C1 N C4 10.84(19)
C7 C1 N O1 60.54(18)
C5 C1 N O1 -52.53(18)
C2 C1 N O1 -171.94(15)
O2 C5 O3 C6 -174.57(18)
C1 C5 O3 C6 6.1(2)
C7 C6 O3 C5 -21.8(2)
